data_2240315
loop_
_publ_author_name
'Greg\'orio, Thaiane'
'R\"udiger, Andr\'e Luis'
'Nunes, Giovana G.'
'Soares, Ja\'isa F.'
'Hughes, David L.'

_publ_section_title
;
 Crystal structure of an eight-coordinate terbium(III) ion chelated by
 <i>N</i>,<i>N</i>'-bis(2-hydroxybenzyl)-<i>N</i>,<i>N</i>'-bis(pyridin-2-ylmethyl)ethylenediamine
 (bbpen^2{-^}) and nitrate
;
_journal_coeditor_code LH5741
_journal_issue 1
_journal_name_full 'Acta Crystallographica Section E'
_journal_page_first 65
_journal_page_last 68
_journal_paper_doi 10.1107/S2056989014026826
_journal_volume 71
_journal_year 2015
_chemical_formula_iupac '[Tb (C28 H28 N4 O2) (N O3)]'
_chemical_formula_moiety 'C28 H28 N5 O5 Tb'
_chemical_formula_structural 'Terbium complex'
_chemical_formula_sum 'C28 H28 N5 O5 Tb'
_chemical_formula_weight 673.47
_chemical_name_systematic
'[<i>N</i>,<i>N</i>'-Bis(2-oxidobenzyl-\k<i>O</i>)-<i>N</i>,<i>N</i>'-bis(pyridin-2-ylmethyl-\k<i>N</i>)ethylenediamine-\k^2^<i>N</i>,<i>N</i>'](nitrato-\k^2^<i>O</i>,<i>O</i>')terbium(III)'
_space_group_crystal_system orthorhombic
_space_group_IT_number 20
_space_group_name_Hall 'C 2c 2'
_space_group_name_H-M_alt 'C 2 2 21'
_symmetry_space_group_name_Hall 'C 2c 2'
_symmetry_space_group_name_H-M 'C 2 2 21'
_atom_sites_solution_hydrogens geom
_atom_sites_solution_primary direct
_audit_creation_method SHELXL-2013
_cell_angle_alpha 90
_cell_angle_beta 90
_cell_angle_gamma 90
_cell_formula_units_Z 4
_cell_length_a 8.5947(6)
_cell_length_b 18.2401(17)
_cell_length_c 16.9272(13)
_cell_measurement_reflns_used 9558
_cell_measurement_temperature 100(2)
_cell_measurement_theta_max 28.30
_cell_measurement_theta_min 2.88
_cell_volume 2653.6(4)
_computing_cell_refinement
;
SAINT (Bruker, 2010)
;
_computing_data_collection
;
APEX2 (Bruker, 2010)
;
_computing_data_reduction
;
SAINT (Bruker, 2010)
;
_computing_molecular_graphics
;
ORTEPII (Johnson, 1976) and ORTEP-3 for Windows (Farrugia, 2012)
;
_computing_publication_material
;
SHELXL2013 (Sheldrick, 2008) and WinGX (Farrugia, 2012)
;
_computing_structure_refinement
;
SHELXL2013 (Sheldrick, 2008)
;
_computing_structure_solution
;
SHELXS97 (Sheldrick, 2008)
;
_diffrn_ambient_temperature 100(2)
_diffrn_detector_area_resol_mean 10.4167
_diffrn_measured_fraction_theta_full 0.997
_diffrn_measured_fraction_theta_max 0.997
_diffrn_measurement_device_type 'Bruker D8 Venture/Photon 100 CMOS'
_diffrn_measurement_method '\f and \w scans'
_diffrn_radiation_monochromator graphite
_diffrn_radiation_type MoK\a
_diffrn_radiation_wavelength 0.71073
_diffrn_reflns_av_R_equivalents 0.0198
_diffrn_reflns_limit_h_max 11
_diffrn_reflns_limit_h_min -11
_diffrn_reflns_limit_k_max 24
_diffrn_reflns_limit_k_min -24
_diffrn_reflns_limit_l_max 22
_diffrn_reflns_limit_l_min -22
_diffrn_reflns_number 75009
_diffrn_reflns_theta_full 25.242
_diffrn_reflns_theta_max 28.349
_diffrn_reflns_theta_min 2.883
_exptl_absorpt_coefficient_mu 2.713
_exptl_absorpt_correction_T_max 0.7457
_exptl_absorpt_correction_T_min 0.5814
_exptl_absorpt_correction_type multi-scan
_exptl_absorpt_process_details
;
(SADABS2014/2; Bruker, 2014)
;
_exptl_crystal_colour 'pale pink'
_exptl_crystal_density_diffrn 1.686
_exptl_crystal_description prism
_exptl_crystal_F_000 1344
_exptl_crystal_size_max 0.432
_exptl_crystal_size_mid 0.198
_exptl_crystal_size_min 0.196
_refine_diff_density_max 0.869
_refine_diff_density_min -0.301
_refine_ls_abs_structure_details
;
Flack <i>x</i> determined using 1431 quotients
[(<i>I</i>^+^)-(<i>I</i>^-^)]/[(<i>I</i>^+^)+(<i>I</i>^-^)]
(Parsons & Flack, 2004)
;
_refine_ls_abs_structure_Flack -0.0107(19)
_refine_ls_extinction_method none
_refine_ls_goodness_of_fit_ref 1.153
_refine_ls_hydrogen_treatment constr
_refine_ls_matrix_type full
_refine_ls_number_parameters 178
_refine_ls_number_reflns 3320
_refine_ls_number_restraints 0
_refine_ls_restrained_S_all 1.153
_refine_ls_R_factor_all 0.0105
_refine_ls_R_factor_gt 0.0102
_refine_ls_shift/su_max 0.004
_refine_ls_shift/su_mean 0.000
_refine_ls_structure_factor_coef Fsqd
_refine_ls_weighting_details 'w=1/[\s^2^(Fo^2^)+(0.0139P)^2^+1.0428P] where P=(Fo^2^+2Fc^2^)/3'
_refine_ls_weighting_scheme calc
_refine_ls_wR_factor_gt 0.0265
_refine_ls_wR_factor_ref 0.0266
_reflns_number_gt 3289
_reflns_number_total 3320
_reflns_threshold_expression I>2\s(I)
_cod_data_source_file lh5741sup1.cf
_cod_data_source_block I
_cod_database_code 2240315
_cod_database_fobs_code 2240315
_shelx_space_group_comment
;
The symmetry employed for this shelxl refinement is uniquely defined
by the following loop, which should always be used as a source of
symmetry information in preference to the above space-group names.
They are only intended as comments.
;
_shelx_estimated_absorpt_t_min 0.387
_shelx_estimated_absorpt_t_max 0.618
_shelxl_version_number .2013

loop_
_space_group_symop_operation_xyz
'x, y, z'
'-x, -y, z+1/2'
'-x, y, -z+1/2'
'x, -y, -z'
'x+1/2, y+1/2, z'
'-x+1/2, -y+1/2, z+1/2'
'-x+1/2, y+1/2, -z+1/2'
'x+1/2, -y+1/2, -z'

loop_
_atom_site_type_symbol
_atom_site_label
_atom_site_fract_x
_atom_site_fract_y
_atom_site_fract_z
_atom_site_U_iso_or_equiv
_atom_site_adp_type
_atom_site_calc_flag
_atom_site_occupancy
Tb Tb1 0.5000 0.51826(2) 0.2500 0.01172(4) Uani d 1
O O1 0.59854(16) 0.54526(8) 0.13398(8) 0.0167(3) Uani d 1
O O2 0.4357(2) 0.39605(9) 0.30473(10) 0.0312(4) Uani d 1
O O3 0.5000 0.29285(11) 0.2500 0.0586(9) Uani d 1
N N1 0.5000 0.35974(11) 0.2500 0.0293(6) Uani d 1
N N2 0.7540(2) 0.49068(9) 0.32221(10) 0.0183(3) Uani d 1
N N3 0.66305(19) 0.63257(8) 0.27777(9) 0.0130(3) Uani d 1
C C1 0.8272(3) 0.42575(12) 0.32538(14) 0.0249(4) Uani d 1
H H1 0.7809 0.3851 0.2993 0.030 Uiso calc 1
C C2 0.9672(2) 0.41490(13) 0.36483(14) 0.0275(5) Uani d 1
H H2 1.0155 0.3681 0.3656 0.033 Uiso calc 1
C C3 1.0342(2) 0.47389(13) 0.40282(14) 0.0253(5) Uani d 1
H H3 1.1304 0.4685 0.4298 0.030 Uiso calc 1
C C4 0.9590(2) 0.54124(13) 0.40111(12) 0.0203(4) Uani d 1
H H4 1.0022 0.5823 0.4278 0.024 Uiso calc 1
C C5 0.8200(2) 0.54783(11) 0.35990(10) 0.0151(3) Uani d 1
C C6 0.7349(2) 0.62034(12) 0.35643(12) 0.0160(4) Uani d 1
H H6A 0.6528 0.6212 0.3975 0.019 Uiso calc 1
H H6B 0.8088 0.6606 0.3679 0.019 Uiso calc 1
C C7 0.5652(2) 0.69987(10) 0.28069(12) 0.0156(3) Uani d 1
H H7A 0.6323 0.7432 0.2719 0.019 Uiso calc 1
H H7B 0.5190 0.7043 0.3340 0.019 Uiso calc 1
C C8 0.7933(2) 0.64051(11) 0.21953(12) 0.0162(4) Uani d 1
H H8A 0.8566 0.5952 0.2212 0.019 Uiso calc 1
H H8B 0.8607 0.6814 0.2372 0.019 Uiso calc 1
C C9 0.7479(2) 0.65450(12) 0.13510(12) 0.0161(4) Uani d 1
C C10 0.6559(2) 0.60220(10) 0.09514(11) 0.0155(4) Uani d 1
C C11 0.6273(2) 0.61288(12) 0.01400(12) 0.0188(4) Uani d 1
H H11 0.5663 0.5782 -0.0142 0.023 Uiso calc 1
C C12 0.6873(3) 0.67359(13) -0.02515(12) 0.0232(4) Uani d 1
H H12 0.6664 0.6801 -0.0798 0.028 Uiso calc 1
C C13 0.7777(3) 0.72492(13) 0.01476(14) 0.0251(4) Uani d 1
H H13 0.8186 0.7663 -0.0123 0.030 Uiso calc 1
C C14 0.8073(2) 0.71496(11) 0.09491(12) 0.0199(4) Uani d 1
H H14 0.8688 0.7498 0.1225 0.024 Uiso calc 1

loop_
_atom_site_aniso_label
_atom_site_aniso_U_11
_atom_site_aniso_U_22
_atom_site_aniso_U_33
_atom_site_aniso_U_12
_atom_site_aniso_U_13
_atom_site_aniso_U_23
Tb1 0.01260(5) 0.01031(5) 0.01225(5) 0.000 0.00008(7) 0.000
O1 0.0177(6) 0.0180(6) 0.0145(6) -0.0021(5) 0.0023(5) -0.0009(5)
O2 0.0439(9) 0.0209(7) 0.0287(8) -0.0086(7) -0.0077(7) 0.0083(6)
O3 0.096(2) 0.0096(8) 0.0704(19) 0.000 -0.046(3) 0.000
N1 0.0418(14) 0.0119(9) 0.0343(13) 0.000 -0.028(2) 0.000
N2 0.0170(8) 0.0191(8) 0.0188(8) 0.0028(7) -0.0021(6) 0.0002(6)
N3 0.0124(7) 0.0136(7) 0.0128(6) 0.0003(6) -0.0002(5) 0.0006(5)
C1 0.0244(10) 0.0208(10) 0.0294(11) 0.0046(8) -0.0059(9) -0.0027(8)
C2 0.0250(14) 0.0275(10) 0.0298(10) 0.0106(8) -0.0037(8) 0.0042(8)
C3 0.0180(13) 0.0364(11) 0.0214(9) 0.0023(8) -0.0036(7) 0.0102(8)
C4 0.0176(11) 0.0282(10) 0.0153(8) -0.0033(7) -0.0028(6) 0.0061(8)
C5 0.0147(8) 0.0196(9) 0.0110(8) 0.0001(7) 0.0013(6) 0.0032(7)
C6 0.0162(9) 0.0181(9) 0.0138(9) -0.0009(8) -0.0022(7) -0.0010(8)
C7 0.0161(8) 0.0110(8) 0.0198(8) -0.0006(7) -0.0002(7) -0.0012(7)
C8 0.0124(8) 0.0210(9) 0.0153(8) -0.0023(7) 0.0007(7) 0.0021(7)
C9 0.0136(9) 0.0209(10) 0.0139(9) 0.0017(8) 0.0009(7) 0.0012(8)
C10 0.0130(8) 0.0175(9) 0.0158(8) 0.0028(7) 0.0024(7) 0.0001(7)
C11 0.0181(9) 0.0231(10) 0.0153(9) 0.0024(8) 0.0000(7) -0.0021(8)
C12 0.0266(11) 0.0286(11) 0.0142(9) 0.0029(9) -0.0004(8) 0.0042(8)
C13 0.0303(11) 0.0238(10) 0.0210(11) -0.0032(9) 0.0013(9) 0.0080(8)
C14 0.0196(9) 0.0208(9) 0.0194(10) -0.0012(8) 0.0002(8) 0.0022(8)

loop_
_atom_type_symbol
_atom_type_description
_atom_type_scat_dispersion_real
_atom_type_scat_dispersion_imag
_atom_type_scat_source
C C 0.0033 0.0016 'International Tables Vol C Tables 4.2.6.8 and 6.1.1.4'
H H 0.0000 0.0000 'International Tables Vol C Tables 4.2.6.8 and 6.1.1.4'
N N 0.0061 0.0033 'International Tables Vol C Tables 4.2.6.8 and 6.1.1.4'
O O 0.0106 0.0060 'International Tables Vol C Tables 4.2.6.8 and 6.1.1.4'
Tb Tb -0.1723 4.1537 'International Tables Vol C Tables 4.2.6.8 and 6.1.1.4'

loop_
_geom_angle_atom_site_label_1
_geom_angle_atom_site_label_2
_geom_angle_atom_site_label_3
_geom_angle_site_symmetry_1
_geom_angle_site_symmetry_3
_geom_angle
O1 Tb1 O1 3_655 . 154.07(7)
O1 Tb1 O2 3_655 3_655 128.52(6)
O1 Tb1 O2 . 3_655 77.36(6)
O1 Tb1 O2 3_655 . 77.36(6)
O1 Tb1 O2 . . 128.52(6)
O2 Tb1 O2 3_655 . 51.64(9)
O1 Tb1 N2 3_655 3_655 98.20(5)
O1 Tb1 N2 . 3_655 86.89(5)
O2 Tb1 N2 3_655 3_655 80.45(6)
O2 Tb1 N2 . 3_655 79.10(6)
O1 Tb1 N2 3_655 . 86.89(5)
O1 Tb1 N2 . . 98.20(5)
O2 Tb1 N2 3_655 . 79.10(6)
O2 Tb1 N2 . . 80.45(6)
N2 Tb1 N2 3_655 . 157.26(8)
O1 Tb1 N3 3_655 3_655 76.70(5)
O1 Tb1 N3 . 3_655 82.18(5)
O2 Tb1 N3 3_655 3_655 141.99(5)
O2 Tb1 N3 . 3_655 132.91(6)
N2 Tb1 N3 3_655 3_655 66.65(5)
N2 Tb1 N3 . 3_655 135.88(5)
O1 Tb1 N3 3_655 . 82.18(5)
O1 Tb1 N3 . . 76.70(5)
O2 Tb1 N3 3_655 . 132.91(6)
O2 Tb1 N3 . . 141.99(5)
N2 Tb1 N3 3_655 . 135.88(5)
N2 Tb1 N3 . . 66.65(5)
N3 Tb1 N3 3_655 . 70.67(7)
O1 Tb1 N1 3_655 . 102.97(4)
O1 Tb1 N1 . . 102.97(4)
O2 Tb1 N1 3_655 . 25.82(4)
O2 Tb1 N1 . . 25.82(4)
N2 Tb1 N1 3_655 . 78.63(4)
N2 Tb1 N1 . . 78.63(4)
N3 Tb1 N1 3_655 . 144.67(4)
N3 Tb1 N1 . . 144.67(4)
C10 O1 Tb1 . . 139.80(12)
N1 O2 Tb1 . . 95.73(12)
O3 N1 O2 . . 121.55(11)
O3 N1 O2 . 3_655 121.55(11)
O2 N1 O2 . 3_655 116.9(2)
O3 N1 Tb1 . . 180.0
O2 N1 Tb1 . . 58.45(11)
O2 N1 Tb1 3_655 . 58.45(11)
C1 N2 C5 . . 117.83(17)
C1 N2 Tb1 . . 126.43(14)
C5 N2 Tb1 . . 115.74(12)
C6 N3 C7 . . 109.19(15)
C6 N3 C8 . . 107.09(15)
C7 N3 C8 . . 111.34(15)
C6 N3 Tb1 . . 105.69(12)
C7 N3 Tb1 . . 111.67(11)
C8 N3 Tb1 . . 111.56(11)
N2 C1 C2 . . 123.4(2)
N2 C1 H1 . . 118.3
C2 C1 H1 . . 118.3
C3 C2 C1 . . 118.3(2)
C3 C2 H2 . . 120.9
C1 C2 H2 . . 120.9
C2 C3 C4 . . 119.11(19)
C2 C3 H3 . . 120.4
C4 C3 H3 . . 120.4
C3 C4 C5 . . 119.2(2)
C3 C4 H4 . . 120.4
C5 C4 H4 . . 120.4
N2 C5 C4 . . 122.21(19)
N2 C5 C6 . . 117.05(16)
C4 C5 C6 . . 120.74(19)
N3 C6 C5 . . 111.54(16)
N3 C6 H6A . . 109.3
C5 C6 H6A . . 109.3
N3 C6 H6B . . 109.3
C5 C6 H6B . . 109.3
H6A C6 H6B . . 108.0
N3 C7 C7 . 3_655 113.05(13)
N3 C7 H7A . . 109.0
C7 C7 H7A 3_655 . 109.0
N3 C7 H7B . . 109.0
C7 C7 H7B 3_655 . 109.0
H7A C7 H7B . . 107.8
N3 C8 C9 . . 116.63(16)
N3 C8 H8A . . 108.1
C9 C8 H8A . . 108.1
N3 C8 H8B . . 108.1
C9 C8 H8B . . 108.1
H8A C8 H8B . . 107.3
C14 C9 C10 . . 120.42(18)
C14 C9 C8 . . 120.25(19)
C10 C9 C8 . . 119.08(19)
O1 C10 C11 . . 121.83(18)
O1 C10 C9 . . 120.05(17)
C11 C10 C9 . . 118.13(18)
C12 C11 C10 . . 120.67(19)
C12 C11 H11 . . 119.7
C10 C11 H11 . . 119.7
C11 C12 C13 . . 120.8(2)
C11 C12 H12 . . 119.6
C13 C12 H12 . . 119.6
C12 C13 C14 . . 119.2(2)
C12 C13 H13 . . 120.4
C14 C13 H13 . . 120.4
C13 C14 C9 . . 120.8(2)
C13 C14 H14 . . 119.6
C9 C14 H14 . . 119.6

loop_
_geom_bond_atom_site_label_1
_geom_bond_atom_site_label_2
_geom_bond_site_symmetry_2
_geom_bond_distance
_geom_bond_publ_flag
Tb1 O1 3_655 2.1947(13) ?
Tb1 O1 . 2.1947(13) y
Tb1 O2 3_655 2.4764(15) ?
Tb1 O2 . 2.4764(15) y
Tb1 N2 3_655 2.5521(17) ?
Tb1 N2 . 2.5521(17) y
Tb1 N3 3_655 2.5558(16) ?
Tb1 N3 . 2.5558(16) y
Tb1 N1 . 2.891(2) y
O1 C10 . 1.324(2) ?
O2 N1 . 1.266(2) ?
O3 N1 . 1.220(3) ?
N1 O2 3_655 1.266(2) ?
N2 C1 . 1.342(3) ?
N2 C5 . 1.347(3) ?
N3 C6 . 1.485(2) ?
N3 C7 . 1.489(2) ?
N3 C8 . 1.498(2) ?
C1 C2 . 1.391(3) ?
C1 H1 . 0.9500 ?
C2 C3 . 1.380(3) ?
C2 H2 . 0.9500 ?
C3 C4 . 1.388(3) ?
C3 H3 . 0.9500 ?
C4 C5 . 1.389(3) ?
C4 H4 . 0.9500 ?
C5 C6 . 1.513(3) ?
C6 H6A . 0.9900 ?
C6 H6B . 0.9900 ?
C7 C7 3_655 1.529(4) ?
C7 H7A . 0.9900 ?
C7 H7B . 0.9900 ?
C8 C9 . 1.503(3) ?
C8 H8A . 0.9900 ?
C8 H8B . 0.9900 ?
C9 C14 . 1.393(3) ?
C9 C10 . 1.412(3) ?
C10 C11 . 1.409(3) ?
C11 C12 . 1.390(3) ?
C11 H11 . 0.9500 ?
C12 C13 . 1.391(3) ?
C12 H12 . 0.9500 ?
C13 C14 . 1.392(3) ?
C13 H13 . 0.9500 ?
C14 H14 . 0.9500 ?

loop_
_geom_hbond_atom_site_label_D
_geom_hbond_atom_site_label_H
_geom_hbond_atom_site_label_A
_geom_hbond_site_symmetry_A
_geom_hbond_distance_DH
_geom_hbond_distance_HA
_geom_hbond_distance_DA
_geom_hbond_angle_DHA
C8 H8B O3 5 0.99 2.37 3.338(3) 165.7

loop_
_geom_torsion_atom_site_label_1
_geom_torsion_atom_site_label_2
_geom_torsion_atom_site_label_3
_geom_torsion_atom_site_label_4
_geom_torsion_site_symmetry_4
_geom_torsion
Tb1 O2 N1 O3 . 180.000000
Tb1 O2 N1 O2 3_655 0.000000
C5 N2 C1 C2 . -0.5(3)
Tb1 N2 C1 C2 . 178.82(17)
N2 C1 C2 C3 . 0.2(4)
C1 C2 C3 C4 . 0.8(3)
C2 C3 C4 C5 . -1.3(3)
C1 N2 C5 C4 . 0.0(3)
Tb1 N2 C5 C4 . -179.43(14)
C1 N2 C5 C6 . -179.33(18)
Tb1 N2 C5 C6 . 1.2(2)
C3 C4 C5 N2 . 0.9(3)
C3 C4 C5 C6 . -179.80(18)
C7 N3 C6 C5 . 173.14(16)
C8 N3 C6 C5 . -66.2(2)
Tb1 N3 C6 C5 . 52.88(17)
N2 C5 C6 N3 . -38.3(2)
C4 C5 C6 N3 . 142.41(18)
C6 N3 C7 C7 3_655 -154.7(2)
C8 N3 C7 C7 3_655 87.2(2)
Tb1 N3 C7 C7 3_655 -38.2(2)
C6 N3 C8 C9 . -179.19(19)
C7 N3 C8 C9 . -59.9(2)
Tb1 N3 C8 C9 . 65.61(19)
N3 C8 C9 C14 . 125.3(2)
N3 C8 C9 C10 . -60.3(3)
Tb1 O1 C10 C11 . -142.18(16)
Tb1 O1 C10 C9 . 37.5(3)
C14 C9 C10 O1 . -179.29(18)
C8 C9 C10 O1 . 6.3(3)
C14 C9 C10 C11 . 0.4(3)
C8 C9 C10 C11 . -174.00(18)
O1 C10 C11 C12 . 179.21(19)
C9 C10 C11 C12 . -0.5(3)
C10 C11 C12 C13 . 0.3(3)
C11 C12 C13 C14 . -0.2(4)
C12 C13 C14 C9 . 0.1(3)
C10 C9 C14 C13 . -0.2(3)
C8 C9 C14 C13 . 174.1(2)
